data_4334538
loop_
_publ_author_name
'S\'ebastien Bontemps'
'Marc Devillard'
'Sonia Mallet-Ladeira'
'Ghenwa Bouhadir'
'Karinne Miqueu'
'Didier Bourissou'

_publ_section_title
;
 Phosphino-Boryl-Naphthalenes: Geometrically Enforced, Yet Lewis Acid
 Responsive P \\rightarrow B Interactions
;
_journal_name_full 'Inorganic Chemistry'
_journal_page_first 4714
_journal_page_last 4720
_journal_paper_doi 10.1021/ic4003466
_journal_volume 52
_journal_year 2013
_chemical_formula_moiety 'C34 H42 B P'
_chemical_formula_sum 'C34 H42 B P'
_chemical_formula_weight 492.46
_chemical_name_systematic
; 
 ? 
;
_space_group_IT_number 33
_symmetry_cell_setting orthorhombic
_symmetry_space_group_name_Hall 'P 2c -2n'
_symmetry_space_group_name_H-M 'P n a 21'
_atom_sites_solution_hydrogens geom
_atom_sites_solution_primary direct
_atom_sites_solution_secondary difmap
_audit_creation_method SHELXL-97
_cell_angle_alpha 90.00
_cell_angle_beta 90.00
_cell_angle_gamma 90.00
_cell_formula_units_Z 4
_cell_length_a 16.923(3)
_cell_length_b 11.3110(17)
_cell_length_c 14.553(2)
_cell_measurement_reflns_used 2153
_cell_measurement_temperature 193(2)
_cell_measurement_theta_max 24.406
_cell_measurement_theta_min 2.280
_cell_volume 2785.7(8)
_computing_cell_refinement 'Bruker XSCANS'
_computing_data_collection 'Bruker XSCANS'
_computing_data_reduction 'Bruker SHELXTL'
_computing_molecular_graphics 'Bruker SHELXTL'
_computing_publication_material 'Bruker SHELXTL'
_computing_structure_refinement 'SHELXL-97 (Sheldrick, 2008)'
_computing_structure_solution 'SHELXS-97 (Sheldrick, 2008)'
_diffrn_ambient_temperature 193(2)
_diffrn_measured_fraction_theta_full 0.987
_diffrn_measured_fraction_theta_max 0.987
_diffrn_measurement_device_type 'Bruker CCD detector'
_diffrn_measurement_method 'phi and omega scans'
_diffrn_radiation_monochromator graphite
_diffrn_radiation_source 'fine-focus sealed tube'
_diffrn_radiation_type MoK\a
_diffrn_radiation_wavelength 0.71073
_diffrn_reflns_av_R_equivalents 0.1122
_diffrn_reflns_av_sigmaI/netI 0.1413
_diffrn_reflns_limit_h_max 15
_diffrn_reflns_limit_h_min -21
_diffrn_reflns_limit_k_max 14
_diffrn_reflns_limit_k_min -12
_diffrn_reflns_limit_l_max 18
_diffrn_reflns_limit_l_min -17
_diffrn_reflns_number 15309
_diffrn_reflns_theta_full 26.37
_diffrn_reflns_theta_max 26.37
_diffrn_reflns_theta_min 5.10
_exptl_absorpt_coefficient_mu 0.120
_exptl_absorpt_correction_T_max 1.000000
_exptl_absorpt_correction_T_min 0.634272
_exptl_absorpt_correction_type multi-scan
_exptl_absorpt_process_details 'SADABS (Bruker-AXS)'
_exptl_crystal_colour colorless
_exptl_crystal_density_diffrn 1.174
_exptl_crystal_description plate
_exptl_crystal_F_000 1064
_exptl_crystal_size_max 0.5
_exptl_crystal_size_mid 0.4
_exptl_crystal_size_min 0.1
_refine_diff_density_max 0.410
_refine_diff_density_min -0.272
_refine_diff_density_rms 0.050
_refine_ls_abs_structure_details 'Flack H D (1983), Acta Cryst. A39, 876-881'
_refine_ls_abs_structure_Flack -0.08(12)
_refine_ls_extinction_method none
_refine_ls_goodness_of_fit_ref 0.884
_refine_ls_hydrogen_treatment constr
_refine_ls_matrix_type full
_refine_ls_number_parameters 335
_refine_ls_number_reflns 5556
_refine_ls_number_restraints 1
_refine_ls_restrained_S_all 0.884
_refine_ls_R_factor_all 0.1127
_refine_ls_R_factor_gt 0.0578
_refine_ls_shift/su_max 0.001
_refine_ls_shift/su_mean 0.000
_refine_ls_structure_factor_coef Fsqd
_refine_ls_weighting_details 'calc w=1/[\s^2^(Fo^2^)+(0.0341P)^2^+0.0000P] where P=(Fo^2^+2Fc^2^)/3'
_refine_ls_weighting_scheme calc
_refine_ls_wR_factor_gt 0.0936
_refine_ls_wR_factor_ref 0.1082
_reflns_number_gt 3300
_reflns_number_total 5556
_reflns_threshold_expression >2sigma(I)
_cod_data_source_file ic4003466_si_002_2.cif
_cod_data_source_block 2-BMes2
_cod_database_code 4334538

loop_
_symmetry_equiv_pos_as_xyz
'x, y, z'
'-x, -y, z+1/2'
'x+1/2, -y+1/2, z'
'-x+1/2, y+1/2, z+1/2'

loop_
_atom_site_label
_atom_site_type_symbol
_atom_site_fract_x
_atom_site_fract_y
_atom_site_fract_z
_atom_site_U_iso_or_equiv
_atom_site_adp_type
_atom_site_occupancy
_atom_site_symmetry_multiplicity
_atom_site_calc_flag
_atom_site_refinement_flags
P1 P 0.17367(5) 0.43779(8) 0.55638(7) 0.0244(2) Uani 1 1 d .
B1 B 0.0771(2) 0.3838(4) 0.6454(3) 0.0247(10) Uani 1 1 d .
C1 C 0.24430(19) 0.4528(3) 0.6497(2) 0.0248(8) Uani 1 1 d .
C2 C 0.2085(2) 0.4318(3) 0.7358(3) 0.0250(8) Uani 1 1 d .
C3 C 0.1270(2) 0.3976(3) 0.7400(3) 0.0234(8) Uani 1 1 d .
C4 C 0.0941(2) 0.3888(3) 0.8259(3) 0.0308(9) Uani 1 1 d .
H4 H 0.0394 0.3708 0.8305 0.037 Uiso 1 1 calc R
C5 C 0.1375(2) 0.4050(3) 0.9079(3) 0.0386(11) Uani 1 1 d .
H5 H 0.1123 0.3963 0.9657 0.046 Uiso 1 1 calc R
C6 C 0.2159(2) 0.4333(3) 0.9038(3) 0.0334(10) Uani 1 1 d .
H6 H 0.2453 0.4425 0.9589 0.04 Uiso 1 1 calc R
C7 C 0.2533(2) 0.4487(3) 0.8186(3) 0.0300(9) Uani 1 1 d .
C8 C 0.3334(2) 0.4838(3) 0.8100(3) 0.0337(10) Uani 1 1 d .
H8 H 0.364 0.4974 0.8637 0.04 Uiso 1 1 calc R
C9 C 0.3671(2) 0.4984(3) 0.7253(3) 0.0371(10) Uani 1 1 d .
H9 H 0.4214 0.5189 0.721 0.044 Uiso 1 1 calc R
C10 C 0.3225(2) 0.4834(3) 0.6446(3) 0.0321(9) Uani 1 1 d .
H10 H 0.3467 0.4945 0.5864 0.039 Uiso 1 1 calc R
C11 C 0.1808(2) 0.5798(3) 0.4909(3) 0.0311(9) Uani 1 1 d .
H11 H 0.187 0.6434 0.5382 0.037 Uiso 1 1 calc R
C12 C 0.2522(2) 0.5915(3) 0.4274(3) 0.0437(11) Uani 1 1 d .
H12A H 0.246 0.5378 0.375 0.066 Uiso 1 1 calc R
H12B H 0.3003 0.5711 0.4612 0.066 Uiso 1 1 calc R
H12C H 0.256 0.6731 0.4051 0.066 Uiso 1 1 calc R
C13 C 0.1058(2) 0.6110(3) 0.4369(3) 0.0355(10) Uani 1 1 d .
H13A H 0.1105 0.6912 0.4121 0.053 Uiso 1 1 calc R
H13B H 0.0599 0.6069 0.4779 0.053 Uiso 1 1 calc R
H13C H 0.0989 0.5547 0.3863 0.053 Uiso 1 1 calc R
C14 C 0.2205(2) 0.3274(3) 0.4800(3) 0.0359(10) Uani 1 1 d .
H14 H 0.2719 0.3642 0.462 0.043 Uiso 1 1 calc R
C15 C 0.2435(3) 0.2130(4) 0.5269(3) 0.0571(14) Uani 1 1 d .
H15A H 0.1981 0.1591 0.5275 0.086 Uiso 1 1 calc R
H15B H 0.2599 0.2296 0.5902 0.086 Uiso 1 1 calc R
H15C H 0.2873 0.1762 0.4935 0.086 Uiso 1 1 calc R
C16 C 0.1781(3) 0.3057(4) 0.3888(3) 0.0438(11) Uani 1 1 d .
H16A H 0.2116 0.2571 0.3488 0.066 Uiso 1 1 calc R
H16B H 0.1673 0.3815 0.3588 0.066 Uiso 1 1 calc R
H16C H 0.1281 0.2644 0.4003 0.066 Uiso 1 1 calc R
C17 C 0.05840(19) 0.2528(3) 0.6011(2) 0.0234(9) Uani 1 1 d .
C18 C 0.0814(2) 0.1430(3) 0.6413(2) 0.0262(9) Uani 1 1 d .
C19 C 0.0605(2) 0.0360(3) 0.5996(3) 0.0312(10) Uani 1 1 d .
H19 H 0.0754 -0.0356 0.6289 0.037 Uiso 1 1 calc R
C20 C 0.0194(2) 0.0294(3) 0.5181(3) 0.0305(9) Uani 1 1 d .
C21 C -0.0025(2) 0.1345(3) 0.4787(3) 0.0318(9) Uani 1 1 d .
H21 H -0.0313 0.1328 0.4227 0.038 Uiso 1 1 calc R
C22 C 0.0157(2) 0.2432(3) 0.5174(3) 0.0294(9) Uani 1 1 d .
C23 C 0.1279(2) 0.1332(3) 0.7288(3) 0.0386(10) Uani 1 1 d .
H23A H 0.14 0.05 0.7409 0.058 Uiso 1 1 calc R
H23B H 0.0968 0.1654 0.7798 0.058 Uiso 1 1 calc R
H23C H 0.1772 0.1779 0.7228 0.058 Uiso 1 1 calc R
C24 C -0.0024(2) -0.0878(3) 0.4757(3) 0.0432(11) Uani 1 1 d .
H24A H 0.0453 -0.136 0.4682 0.065 Uiso 1 1 calc R
H24B H -0.0268 -0.0744 0.4155 0.065 Uiso 1 1 calc R
H24C H -0.0399 -0.1291 0.5157 0.065 Uiso 1 1 calc R
C25 C -0.0138(2) 0.3507(3) 0.4659(3) 0.0401(11) Uani 1 1 d .
H25A H -0.0154 0.3334 0.3999 0.06 Uiso 1 1 calc R
H25B H 0.0219 0.4174 0.477 0.06 Uiso 1 1 calc R
H25C H -0.067 0.371 0.4873 0.06 Uiso 1 1 calc R
C26 C -0.0014(2) 0.4700(3) 0.6561(2) 0.0234(8) Uani 1 1 d .
C27 C 0.0018(2) 0.5958(3) 0.6600(2) 0.0231(8) Uani 1 1 d .
C28 C -0.0669(2) 0.6628(3) 0.6586(3) 0.0280(9) Uani 1 1 d .
H28 H -0.0622 0.7465 0.6573 0.034 Uiso 1 1 calc R
C29 C -0.1413(2) 0.6144(3) 0.6591(3) 0.0286(9) Uani 1 1 d .
C30 C -0.1450(2) 0.4926(3) 0.6692(3) 0.0268(9) Uani 1 1 d .
H30 H -0.1953 0.4563 0.6756 0.032 Uiso 1 1 calc R
C31 C -0.0776(2) 0.4213(3) 0.6702(2) 0.0251(8) Uani 1 1 d .
C32 C 0.0777(2) 0.6635(3) 0.6752(3) 0.0337(10) Uani 1 1 d .
H32A H 0.0852 0.7202 0.625 0.051 Uiso 1 1 calc R
H32B H 0.1222 0.6083 0.6766 0.051 Uiso 1 1 calc R
H32C H 0.0748 0.7061 0.7338 0.051 Uiso 1 1 calc R
C33 C -0.2151(2) 0.6878(3) 0.6510(3) 0.0427(11) Uani 1 1 d .
H33A H -0.2076 0.763 0.6833 0.064 Uiso 1 1 calc R
H33B H -0.2596 0.645 0.6784 0.064 Uiso 1 1 calc R
H33C H -0.2262 0.7033 0.586 0.064 Uiso 1 1 calc R
C34 C -0.0920(2) 0.2914(3) 0.6923(2) 0.0332(10) Uani 1 1 d .
H34A H -0.1415 0.2834 0.7266 0.05 Uiso 1 1 calc R
H34B H -0.0482 0.2611 0.7295 0.05 Uiso 1 1 calc R
H34C H -0.0955 0.2462 0.635 0.05 Uiso 1 1 calc R

loop_
_atom_site_aniso_label
_atom_site_aniso_U_11
_atom_site_aniso_U_22
_atom_site_aniso_U_33
_atom_site_aniso_U_23
_atom_site_aniso_U_13
_atom_site_aniso_U_12
P1 0.0221(4) 0.0261(4) 0.0250(5) -0.0008(5) -0.0010(5) 0.0001(5)
B1 0.020(2) 0.028(2) 0.027(3) 0.005(2) 0.0023(19) -0.0017(19)
C1 0.022(2) 0.028(2) 0.024(2) -0.0032(18) 0.0000(16) 0.0049(17)
C2 0.030(2) 0.0180(18) 0.027(2) -0.0047(18) 0.0003(17) 0.0048(17)
C3 0.020(2) 0.0224(19) 0.028(2) -0.0013(17) 0.0006(17) 0.0039(15)
C4 0.028(2) 0.035(2) 0.030(2) 0.0021(19) 0.0012(19) 0.0032(17)
C5 0.048(3) 0.040(3) 0.027(3) -0.0024(18) -0.001(2) 0.007(2)
C6 0.042(2) 0.032(2) 0.026(2) -0.0047(18) -0.0092(19) 0.008(2)
C7 0.034(2) 0.0215(19) 0.035(2) -0.0046(18) -0.0080(19) 0.0054(17)
C8 0.026(2) 0.030(2) 0.045(3) -0.0072(19) -0.014(2) 0.0039(18)
C9 0.023(2) 0.029(2) 0.059(3) -0.005(2) -0.008(2) -0.0013(18)
C10 0.026(2) 0.029(2) 0.041(2) -0.0016(18) 0.004(2) 0.0017(18)
C11 0.030(2) 0.026(2) 0.038(2) -0.0024(17) -0.0041(19) -0.0026(19)
C12 0.043(3) 0.036(2) 0.052(3) 0.010(2) 0.009(2) -0.002(2)
C13 0.035(2) 0.030(2) 0.041(3) 0.009(2) 0.002(2) 0.0053(19)
C14 0.040(2) 0.035(2) 0.033(2) -0.0007(19) 0.005(2) 0.0130(19)
C15 0.052(3) 0.053(3) 0.067(4) -0.006(2) 0.013(2) 0.006(2)
C16 0.053(3) 0.049(3) 0.029(2) -0.010(2) -0.001(2) 0.006(2)
C17 0.017(2) 0.027(2) 0.027(2) 0.0000(17) 0.0058(16) -0.0024(17)
C18 0.018(2) 0.028(2) 0.033(2) 0.0030(18) 0.0079(17) 0.0024(17)
C19 0.025(2) 0.023(2) 0.046(3) 0.0012(18) 0.012(2) 0.0017(17)
C20 0.023(2) 0.026(2) 0.043(3) -0.0067(19) 0.010(2) -0.0027(17)
C21 0.033(2) 0.034(2) 0.029(2) -0.0030(18) -0.0010(18) -0.004(2)
C22 0.030(2) 0.028(2) 0.031(2) 0.0020(18) 0.0050(19) -0.0004(18)
C23 0.045(3) 0.029(2) 0.042(2) 0.009(2) -0.005(2) 0.005(2)
C24 0.044(3) 0.033(2) 0.053(3) -0.005(2) 0.005(2) -0.003(2)
C25 0.047(3) 0.038(2) 0.036(3) -0.0032(19) -0.011(2) 0.005(2)
C26 0.0233(19) 0.0266(19) 0.0203(19) 0.0009(17) -0.0011(17) 0.0022(17)
C27 0.026(2) 0.0236(19) 0.0198(19) -0.0020(16) -0.0018(16) 0.0005(16)
C28 0.035(2) 0.0192(18) 0.030(2) -0.0010(18) 0.0029(19) 0.0070(17)
C29 0.027(2) 0.035(2) 0.023(2) -0.0053(19) 0.0005(18) 0.0101(18)
C30 0.0165(19) 0.031(2) 0.033(2) -0.0004(19) -0.0028(16) 0.0005(16)
C31 0.026(2) 0.0248(19) 0.024(2) -0.0031(17) -0.0022(17) -0.0009(17)
C32 0.031(2) 0.028(2) 0.042(3) -0.0065(19) 0.0066(19) -0.0017(18)
C33 0.033(2) 0.045(3) 0.050(3) 0.000(2) 0.000(2) 0.012(2)
C34 0.032(2) 0.033(2) 0.034(2) -0.0016(17) 0.0007(18) -0.0019(19)

loop_
_atom_type_symbol
_atom_type_description
_atom_type_scat_dispersion_real
_atom_type_scat_dispersion_imag
_atom_type_scat_source
C C 0.0033 0.0016 'International Tables Vol C Tables 4.2.6.8 and 6.1.1.4'
H H 0.0000 0.0000 'International Tables Vol C Tables 4.2.6.8 and 6.1.1.4'
B B 0.0013 0.0007 'International Tables Vol C Tables 4.2.6.8 and 6.1.1.4'
P P 0.1023 0.0942 'International Tables Vol C Tables 4.2.6.8 and 6.1.1.4'

loop_
_geom_angle_atom_site_label_1
_geom_angle_atom_site_label_2
_geom_angle_atom_site_label_3
_geom_angle
C1 P1 C14 103.35(17)
C1 P1 C11 104.93(16)
C14 P1 C11 104.21(18)
C1 P1 B1 94.30(17)
C14 P1 B1 119.39(18)
C11 P1 B1 126.40(17)
C3 B1 C17 121.2(3)
C3 B1 C26 106.4(3)
C17 B1 C26 114.3(3)
C3 B1 P1 95.0(2)
C17 B1 P1 99.4(2)
C26 B1 P1 119.6(2)
C10 C1 C2 120.4(3)
C10 C1 P1 128.2(3)
C2 C1 P1 111.4(3)
C1 C2 C3 119.8(4)
C1 C2 C7 119.6(3)
C3 C2 C7 120.5(4)
C4 C3 C2 116.7(4)
C4 C3 B1 123.6(3)
C2 C3 B1 119.4(3)
C3 C4 C5 123.2(4)
C3 C4 H4 118.4
C5 C4 H4 118.4
C6 C5 C4 119.9(4)
C6 C5 H5 120
C4 C5 H5 120
C5 C6 C7 120.3(4)
C5 C6 H6 119.8
C7 C6 H6 119.8
C6 C7 C8 122.9(4)
C6 C7 C2 119.1(3)
C8 C7 C2 117.9(4)
C9 C8 C7 120.8(4)
C9 C8 H8 119.6
C7 C8 H8 119.6
C8 C9 C10 120.9(4)
C8 C9 H9 119.5
C10 C9 H9 119.5
C1 C10 C9 120.3(4)
C1 C10 H10 119.9
C9 C10 H10 119.9
C12 C11 C13 108.9(3)
C12 C11 P1 115.7(3)
C13 C11 P1 113.8(2)
C12 C11 H11 105.8
C13 C11 H11 105.8
P1 C11 H11 105.8
C11 C12 H12A 109.5
C11 C12 H12B 109.5
H12A C12 H12B 109.5
C11 C12 H12C 109.5
H12A C12 H12C 109.5
H12B C12 H12C 109.5
C11 C13 H13A 109.5
C11 C13 H13B 109.5
H13A C13 H13B 109.5
C11 C13 H13C 109.5
H13A C13 H13C 109.5
H13B C13 H13C 109.5
C15 C14 C16 112.0(3)
C15 C14 P1 114.6(3)
C16 C14 P1 115.4(3)
C15 C14 H14 104.4
C16 C14 H14 104.4
P1 C14 H14 104.4
C14 C15 H15A 109.5
C14 C15 H15B 109.5
H15A C15 H15B 109.5
C14 C15 H15C 109.5
H15A C15 H15C 109.5
H15B C15 H15C 109.5
C14 C16 H16A 109.5
C14 C16 H16B 109.5
H16A C16 H16B 109.5
C14 C16 H16C 109.5
H16A C16 H16C 109.5
H16B C16 H16C 109.5
C22 C17 C18 115.1(3)
C22 C17 B1 120.2(3)
C18 C17 B1 124.8(3)
C19 C18 C17 120.4(3)
C19 C18 C23 115.9(3)
C17 C18 C23 123.7(3)
C20 C19 C18 123.3(4)
C20 C19 H19 118.4
C18 C19 H19 118.4
C21 C20 C19 116.7(4)
C21 C20 C24 121.6(4)
C19 C20 C24 121.6(4)
C20 C21 C22 122.6(4)
C20 C21 H21 118.7
C22 C21 H21 118.7
C21 C22 C17 121.9(4)
C21 C22 C25 116.0(3)
C17 C22 C25 122.0(3)
C18 C23 H23A 109.5
C18 C23 H23B 109.5
H23A C23 H23B 109.5
C18 C23 H23C 109.5
H23A C23 H23C 109.5
H23B C23 H23C 109.5
C20 C24 H24A 109.5
C20 C24 H24B 109.5
H24A C24 H24B 109.5
C20 C24 H24C 109.5
H24A C24 H24C 109.5
H24B C24 H24C 109.5
C22 C25 H25A 109.5
C22 C25 H25B 109.5
H25A C25 H25B 109.5
C22 C25 H25C 109.5
H25A C25 H25C 109.5
H25B C25 H25C 109.5
C31 C26 C27 114.6(3)
C31 C26 B1 121.0(3)
C27 C26 B1 124.1(3)
C28 C27 C26 120.8(3)
C28 C27 C32 115.9(3)
C26 C27 C32 123.0(3)
C29 C28 C27 123.4(3)
C29 C28 H28 118.3
C27 C28 H28 118.3
C28 C29 C30 116.0(3)
C28 C29 C33 122.7(3)
C30 C29 C33 121.2(3)
C29 C30 C31 122.5(3)
C29 C30 H30 118.8
C31 C30 H30 118.8
C30 C31 C26 121.1(3)
C30 C31 C34 115.4(3)
C26 C31 C34 123.4(3)
C27 C32 H32A 109.5
C27 C32 H32B 109.5
H32A C32 H32B 109.5
C27 C32 H32C 109.5
H32A C32 H32C 109.5
H32B C32 H32C 109.5
C29 C33 H33A 109.5
C29 C33 H33B 109.5
H33A C33 H33B 109.5
C29 C33 H33C 109.5
H33A C33 H33C 109.5
H33B C33 H33C 109.5
C31 C34 H34A 109.5
C31 C34 H34B 109.5
H34A C34 H34B 109.5
C31 C34 H34C 109.5
H34A C34 H34C 109.5
H34B C34 H34C 109.5

loop_
_geom_bond_atom_site_label_1
_geom_bond_atom_site_label_2
_geom_bond_distance
P1 C1 1.818(4)
P1 C14 1.850(4)
P1 C11 1.872(4)
P1 B1 2.173(4)
B1 C3 1.622(6)
B1 C17 1.647(5)
B1 C26 1.655(5)
C1 C10 1.370(4)
C1 C2 1.412(5)
C2 C3 1.433(5)
C2 C7 1.436(5)
C3 C4 1.372(5)
C4 C5 1.414(5)
C4 H4 0.95
C5 C6 1.365(5)
C5 H5 0.95
C6 C7 1.403(5)
C6 H6 0.95
C7 C8 1.418(5)
C8 C9 1.368(5)
C8 H8 0.95
C9 C10 1.406(5)
C9 H9 0.95
C10 H10 0.95
C11 C12 1.526(5)
C11 C13 1.535(5)
C11 H11 1
C12 H12A 0.98
C12 H12B 0.98
C12 H12C 0.98
C13 H13A 0.98
C13 H13B 0.98
C13 H13C 0.98
C14 C15 1.515(5)
C14 C16 1.529(5)
C14 H14 1
C15 H15A 0.98
C15 H15B 0.98
C15 H15C 0.98
C16 H16A 0.98
C16 H16B 0.98
C16 H16C 0.98
C17 C22 1.421(5)
C17 C18 1.427(5)
C18 C19 1.400(5)
C18 C23 1.500(5)
C19 C20 1.376(5)
C19 H19 0.95
C20 C21 1.371(5)
C20 C24 1.509(5)
C21 C22 1.387(5)
C21 H21 0.95
C22 C25 1.513(5)
C23 H23A 0.98
C23 H23B 0.98
C23 H23C 0.98
C24 H24A 0.98
C24 H24B 0.98
C24 H24C 0.98
C25 H25A 0.98
C25 H25B 0.98
C25 H25C 0.98
C26 C31 1.418(5)
C26 C27 1.425(4)
C27 C28 1.389(5)
C27 C32 1.511(5)
C28 C29 1.373(5)
C28 H28 0.95
C29 C30 1.387(5)
C29 C33 1.505(5)
C30 C31 1.397(4)
C30 H30 0.95
C31 C34 1.523(5)
C32 H32A 0.98
C32 H32B 0.98
C32 H32C 0.98
C33 H33A 0.98
C33 H33B 0.98
C33 H33C 0.98
C34 H34A 0.98
C34 H34B 0.98
C34 H34C 0.98
